data_4022935
loop_
_publ_author_name
'Eric S. Sherman'
'Peter H. Fuller'
'Dhanalakshmi Kasi'
'Sherry R. Chemler'

_publ_contact_author_address
;
Department of Chemistry
State University of New York at Buffalo
Buffalo, NY
14260-3000, USA
;
_publ_contact_author_email mm278@buffalo.edu
_publ_contact_author_name 'Marc Messerschmidt'
_publ_contact_author_phone (716)645-6800x2233
_publ_section_title
;
 Pyrrolidine and Piperidine Formation via Copper(II)
 Carboxylate-Promoted Intramolecular Carboamination of Unactivated
 Olefins: Diastereoselectivity and Mechanism
;
_journal_name_full 'Journal of Organic Chemistry'
_journal_page_first 3896
_journal_page_last 3905
_journal_paper_doi 10.1021/jo070321u
_journal_volume 72
_journal_year 2007
_chemical_formula_moiety 'C19 H27 N O2 S'
_chemical_formula_sum 'C19 H27 N O2 S'
_chemical_formula_weight 333.48
_chemical_name_systematic
; 
 1-Cyclohexylmethyl-8-methyl-2,3,10,10a-tetrahydro-1H-pyrrolo[1,2-b]
[1,2]benzothiazine 5,5-dioxide 
;
_space_group_IT_number 14
_symmetry_cell_setting monoclinic
_symmetry_space_group_name_Hall '-P 2yn'
_symmetry_space_group_name_H-M 'P 1 21/n 1'
_atom_sites_solution_hydrogens geom
_atom_sites_solution_primary direct
_atom_sites_solution_secondary difmap
_audit_creation_method SHELXL-97
_cell_angle_alpha 90.00
_cell_angle_beta 100.547(5)
_cell_angle_gamma 90.00
_cell_formula_units_Z 4
_cell_length_a 11.0885(13)
_cell_length_b 6.3626(8)
_cell_length_c 25.563(3)
_cell_measurement_reflns_used 3145
_cell_measurement_temperature 90(2)
_cell_measurement_theta_max 27.27
_cell_measurement_theta_min 3.25
_cell_volume 1773.1(4)
_computing_cell_refinement 'APEX2 (Bruker, 2005)'
_computing_data_collection 'APEX2 (Bruker, 2005)'
_computing_molecular_graphics 'PLATON (Spek, 2003)'
_computing_publication_material 'PLATON (Spek, 2003)'
_computing_structure_refinement 'SHELXL-97 (Sheldrick, 1997)'
_computing_structure_solution 'SHELXS-97 (Sheldrick, 1990)'
_diffrn_ambient_temperature 90(2)
_diffrn_measured_fraction_theta_full 0.997
_diffrn_measured_fraction_theta_max 0.997
_diffrn_measurement_device_type 'Bruker SMART APEX2'
_diffrn_measurement_method 'omega scan'
_diffrn_radiation_monochromator graphite
_diffrn_radiation_source 'rotating anode'
_diffrn_radiation_type MoK\a
_diffrn_radiation_wavelength 0.71073
_diffrn_reflns_av_R_equivalents 0.0491
_diffrn_reflns_av_sigmaI/netI 0.0412
_diffrn_reflns_limit_h_max 14
_diffrn_reflns_limit_h_min -14
_diffrn_reflns_limit_k_max 8
_diffrn_reflns_limit_k_min -8
_diffrn_reflns_limit_l_max 32
_diffrn_reflns_limit_l_min -33
_diffrn_reflns_number 19665
_diffrn_reflns_theta_full 27.93
_diffrn_reflns_theta_max 27.93
_diffrn_reflns_theta_min 1.62
_diffrn_standards_decay_% 'not measured'
_diffrn_standards_interval_count 'not measured'
_diffrn_standards_number 0
_exptl_absorpt_coefficient_mu 0.192
_exptl_absorpt_correction_T_max 0.9905
_exptl_absorpt_correction_T_min 0.8392
_exptl_absorpt_correction_type multi-scan
_exptl_absorpt_process_details '(SADABS 2004/1; Sheldrick, 2004)'
_exptl_crystal_colour colorless
_exptl_crystal_density_diffrn 1.249
_exptl_crystal_density_method 'not measured'
_exptl_crystal_description block
_exptl_crystal_F_000 720
_exptl_crystal_size_max 0.18
_exptl_crystal_size_mid 0.07
_exptl_crystal_size_min 0.05
_refine_diff_density_max 0.503
_refine_diff_density_min -0.398
_refine_diff_density_rms 0.055
_refine_ls_extinction_method none
_refine_ls_goodness_of_fit_ref 1.009
_refine_ls_hydrogen_treatment constr
_refine_ls_matrix_type full
_refine_ls_number_parameters 209
_refine_ls_number_reflns 4246
_refine_ls_number_restraints 0
_refine_ls_restrained_S_all 1.009
_refine_ls_R_factor_all 0.0604
_refine_ls_R_factor_gt 0.0395
_refine_ls_shift/su_max 0.012
_refine_ls_shift/su_mean 0.000
_refine_ls_structure_factor_coef Fsqd
_refine_ls_weighting_details 'calc w=1/[\s^2^(Fo^2^)+(0.0385P)^2^+1.0728P] where P=(Fo^2^+2Fc^2^)/3'
_refine_ls_weighting_scheme calc
_refine_ls_wR_factor_gt 0.0872
_refine_ls_wR_factor_ref 0.0961
_reflns_number_gt 3253
_reflns_number_total 4246
_reflns_threshold_expression >2sigma(I)
_cod_data_source_file jo070321usi20070216_012116.cif
_cod_data_source_block p21n
_cod_depositor_comments
;
The following automatic conversions were performed:
'_symmetry_cell_setting' value 'Monoclinic' changed to 'monoclinic'
according to '/home/saulius/struct/CIF-dictionaries/cif_core.dic'
dictionary named 'cif_core.dic' version 2.4.1 from 2010-06-29.

Automatic conversion script
Id: cif_fix_enum 1527 2010-12-29 10:47:43Z saulius 
;
_cod_original_sg_symbol_H-M 'P 21/n'
_cod_database_code 4022935

loop_
_symmetry_equiv_pos_as_xyz
'x, y, z'
'-x+1/2, y+1/2, -z+1/2'
'-x, -y, -z'
'x-1/2, -y-1/2, z-1/2'

loop_
_atom_site_label
_atom_site_type_symbol
_atom_site_fract_x
_atom_site_fract_y
_atom_site_fract_z
_atom_site_U_iso_or_equiv
_atom_site_adp_type
_atom_site_occupancy
_atom_site_symmetry_multiplicity
_atom_site_calc_flag
_atom_site_refinement_flags
S1 S 0.46158(4) 1.07234(6) 0.238739(15) 0.01163(10) Uani 1 1 d .
O1 O 0.44232(10) 1.28998(18) 0.22487(5) 0.0166(3) Uani 1 1 d .
O2 O 0.44684(10) 0.91877(19) 0.19685(4) 0.0153(2) Uani 1 1 d .
N1 N 0.36874(12) 1.0081(2) 0.27859(5) 0.0120(3) Uani 1 1 d .
C12 C 0.34663(15) 1.1717(3) 0.31730(6) 0.0144(3) Uani 1 1 d .
H12A H 0.2887 1.2802 0.3001 0.017 Uiso 1 1 calc R
H12B H 0.4241 1.2401 0.3343 0.017 Uiso 1 1 calc R
C6 C 0.62032(14) 0.8581(3) 0.31098(6) 0.0128(3) Uani 1 1 d .
C8 C 0.51714(14) 0.7003(2) 0.30415(6) 0.0131(3) Uani 1 1 d .
H8A H 0.5359 0.5926 0.3324 0.016 Uiso 1 1 calc R
H8B H 0.5127 0.6285 0.2695 0.016 Uiso 1 1 calc R
C9 C 0.39050(14) 0.7983(3) 0.30640(6) 0.0119(3) Uani 1 1 d .
H9 H 0.3252 0.6984 0.2895 0.014 Uiso 1 1 calc R
C1 C 0.60617(14) 1.0404(2) 0.27984(6) 0.0120(3) Uani 1 1 d .
C13 C 0.31732(15) 0.6580(3) 0.38872(6) 0.0152(3) Uani 1 1 d .
H13A H 0.3787 0.5433 0.3937 0.018 Uiso 1 1 calc R
H13B H 0.2446 0.6067 0.3636 0.018 Uiso 1 1 calc R
C11 C 0.29152(15) 1.0440(3) 0.35722(6) 0.0151(3) Uani 1 1 d .
H11A H 0.2044 1.0100 0.3434 0.018 Uiso 1 1 calc R
H11B H 0.2978 1.1195 0.3915 0.018 Uiso 1 1 calc R
C14 C 0.27920(15) 0.7025(3) 0.44220(6) 0.0158(3) Uani 1 1 d .
H14 H 0.2147 0.8143 0.4363 0.019 Uiso 1 1 calc R
C10 C 0.37119(14) 0.8452(3) 0.36338(6) 0.0129(3) Uani 1 1 d .
H10 H 0.4525 0.8806 0.3857 0.016 Uiso 1 1 calc R
C3 C 0.80786(15) 1.1583(3) 0.31840(7) 0.0172(3) Uani 1 1 d .
H3 H 0.8717 1.2594 0.3208 0.021 Uiso 1 1 calc R
C5 C 0.73078(14) 0.8313(3) 0.34619(6) 0.0155(3) Uani 1 1 d .
H5 H 0.7421 0.7099 0.3682 0.019 Uiso 1 1 calc R
C7 C 0.94513(16) 0.9443(3) 0.38802(7) 0.0258(4) Uani 1 1 d .
H7A H 1.0014 1.0602 0.3847 0.039 Uiso 1 1 calc R
H7B H 0.9818 0.8113 0.3796 0.039 Uiso 1 1 calc R
H7C H 0.9297 0.9392 0.4246 0.039 Uiso 1 1 calc R
C2 C 0.69760(15) 1.1916(3) 0.28341(7) 0.0158(3) Uani 1 1 d .
H2 H 0.6852 1.3155 0.2624 0.019 Uiso 1 1 calc R
C4 C 0.82550(15) 0.9786(3) 0.34994(6) 0.0168(4) Uani 1 1 d .
C15 C 0.38525(17) 0.7829(3) 0.48401(7) 0.0237(4) Uani 1 1 d .
H15A H 0.4157 0.9168 0.4716 0.028 Uiso 1 1 calc R
H15B H 0.4532 0.6799 0.4883 0.028 Uiso 1 1 calc R
C19 C 0.22274(17) 0.5062(3) 0.46263(7) 0.0229(4) Uani 1 1 d .
H19A H 0.1501 0.4628 0.4363 0.028 Uiso 1 1 calc R
H19B H 0.2831 0.3901 0.4662 0.028 Uiso 1 1 calc R
C18 C 0.18417(19) 0.5431(3) 0.51635(7) 0.0286(4) Uani 1 1 d .
H18A H 0.1176 0.6488 0.5122 0.034 Uiso 1 1 calc R
H18B H 0.1523 0.4104 0.5288 0.034 Uiso 1 1 calc R
C17 C 0.2920(2) 0.6197(3) 0.55741(7) 0.0301(5) Uani 1 1 d .
H17A H 0.3553 0.5084 0.5642 0.036 Uiso 1 1 calc R
H17B H 0.2641 0.6496 0.5913 0.036 Uiso 1 1 calc R
C16 C 0.3472(2) 0.8183(3) 0.53791(8) 0.0349(5) Uani 1 1 d .
H16A H 0.4198 0.8614 0.5643 0.042 Uiso 1 1 calc R
H16B H 0.2863 0.9335 0.5347 0.042 Uiso 1 1 calc R

loop_
_atom_site_aniso_label
_atom_site_aniso_U_11
_atom_site_aniso_U_22
_atom_site_aniso_U_33
_atom_site_aniso_U_23
_atom_site_aniso_U_13
_atom_site_aniso_U_12
S1 0.01100(17) 0.01207(19) 0.01179(18) 0.00092(15) 0.00202(13) 0.00089(15)
O1 0.0176(6) 0.0144(6) 0.0179(6) 0.0039(5) 0.0034(5) 0.0019(5)
O2 0.0153(6) 0.0174(6) 0.0132(5) -0.0022(5) 0.0027(4) 0.0018(5)
N1 0.0119(6) 0.0115(6) 0.0132(6) 0.0003(5) 0.0036(5) 0.0009(5)
C12 0.0161(8) 0.0127(8) 0.0149(8) -0.0031(6) 0.0040(6) 0.0017(6)
C6 0.0126(7) 0.0132(8) 0.0136(8) -0.0015(6) 0.0052(6) 0.0008(6)
C8 0.0143(7) 0.0100(8) 0.0154(8) 0.0010(6) 0.0035(6) 0.0009(6)
C9 0.0118(7) 0.0106(8) 0.0133(8) 0.0005(6) 0.0023(6) -0.0008(6)
C1 0.0108(7) 0.0144(8) 0.0108(7) -0.0011(6) 0.0023(6) 0.0008(6)
C13 0.0181(8) 0.0149(8) 0.0129(8) -0.0017(6) 0.0034(6) -0.0046(7)
C11 0.0155(8) 0.0153(9) 0.0154(8) -0.0024(7) 0.0051(6) -0.0001(6)
C14 0.0171(8) 0.0172(8) 0.0140(8) -0.0002(7) 0.0048(6) -0.0023(7)
C10 0.0130(7) 0.0127(8) 0.0128(8) -0.0030(6) 0.0016(6) -0.0029(6)
C3 0.0130(8) 0.0230(9) 0.0169(8) -0.0029(7) 0.0060(6) -0.0056(7)
C5 0.0139(8) 0.0193(9) 0.0140(8) 0.0021(7) 0.0042(6) 0.0034(7)
C7 0.0141(8) 0.0416(12) 0.0201(9) 0.0038(8) -0.0007(7) -0.0012(8)
C2 0.0169(8) 0.0155(8) 0.0164(8) 0.0005(7) 0.0069(6) -0.0016(6)
C4 0.0116(7) 0.0266(10) 0.0128(8) -0.0014(7) 0.0035(6) 0.0001(7)
C15 0.0273(9) 0.0287(10) 0.0151(9) -0.0025(7) 0.0042(7) -0.0120(8)
C19 0.0276(10) 0.0247(9) 0.0177(9) -0.0016(7) 0.0071(7) -0.0107(8)
C18 0.0349(11) 0.0293(11) 0.0251(10) 0.0027(8) 0.0146(8) -0.0094(9)
C17 0.0472(13) 0.0299(11) 0.0163(9) -0.0022(8) 0.0138(8) -0.0087(9)
C16 0.0537(14) 0.0352(12) 0.0171(10) -0.0076(9) 0.0099(9) -0.0207(11)

loop_
_atom_type_symbol
_atom_type_description
_atom_type_scat_dispersion_real
_atom_type_scat_dispersion_imag
_atom_type_scat_source
C C 0.0033 0.0016 'International Tables Vol C Tables 4.2.6.8 and 6.1.1.4'
H H 0.0000 0.0000 'International Tables Vol C Tables 4.2.6.8 and 6.1.1.4'
N N 0.0061 0.0033 'International Tables Vol C Tables 4.2.6.8 and 6.1.1.4'
O O 0.0106 0.0060 'International Tables Vol C Tables 4.2.6.8 and 6.1.1.4'
S S 0.1246 0.1234 'International Tables Vol C Tables 4.2.6.8 and 6.1.1.4'

loop_
_geom_angle_atom_site_label_1
_geom_angle_atom_site_label_2
_geom_angle_atom_site_label_3
_geom_angle
O1 S1 O2 118.71(7)
O1 S1 N1 108.32(7)
O2 S1 N1 107.28(7)
O1 S1 C1 109.67(7)
O2 S1 C1 109.47(7)
N1 S1 C1 102.05(7)
C12 N1 C9 109.68(12)
C12 N1 S1 116.17(11)
C9 N1 S1 116.85(10)
N1 C12 C11 102.03(13)
N1 C12 H12A 111.4
C11 C12 H12A 111.4
N1 C12 H12B 111.4
C11 C12 H12B 111.4
H12A C12 H12B 109.2
C5 C6 C1 117.61(15)
C5 C6 C8 123.53(15)
C1 C6 C8 118.85(14)
C6 C8 C9 113.69(13)
C6 C8 H8A 108.8
C9 C8 H8A 108.8
C6 C8 H8B 108.8
C9 C8 H8B 108.8
H8A C8 H8B 107.7
N1 C9 C10 103.64(12)
N1 C9 C8 113.98(12)
C10 C9 C8 113.44(13)
N1 C9 H9 108.5
C10 C9 H9 108.5
C8 C9 H9 108.5
C2 C1 C6 122.17(15)
C2 C1 S1 122.25(13)
C6 C1 S1 115.48(12)
C10 C13 C14 115.31(14)
C10 C13 H13A 108.4
C14 C13 H13A 108.4
C10 C13 H13B 108.4
C14 C13 H13B 108.4
H13A C13 H13B 107.5
C12 C11 C10 102.43(13)
C12 C11 H11A 111.3
C10 C11 H11A 111.3
C12 C11 H11B 111.3
C10 C11 H11B 111.3
H11A C11 H11B 109.2
C15 C14 C13 112.63(14)
C15 C14 C19 110.22(14)
C13 C14 C19 110.52(14)
C15 C14 H14 107.8
C13 C14 H14 107.8
C19 C14 H14 107.8
C13 C10 C11 115.06(13)
C13 C10 C9 112.47(13)
C11 C10 C9 103.89(13)
C13 C10 H10 108.4
C11 C10 H10 108.4
C9 C10 H10 108.4
C4 C3 C2 120.70(15)
C4 C3 H3 119.6
C2 C3 H3 119.6
C6 C5 C4 121.57(16)
C6 C5 H5 119.2
C4 C5 H5 119.2
C4 C7 H7A 109.5
C4 C7 H7B 109.5
H7A C7 H7B 109.5
C4 C7 H7C 109.5
H7A C7 H7C 109.5
H7B C7 H7C 109.5
C1 C2 C3 118.79(16)
C1 C2 H2 120.6
C3 C2 H2 120.6
C3 C4 C5 119.13(15)
C3 C4 C7 120.36(15)
C5 C4 C7 120.51(16)
C14 C15 C16 112.10(15)
C14 C15 H15A 109.2
C16 C15 H15A 109.2
C14 C15 H15B 109.2
C16 C15 H15B 109.2
H15A C15 H15B 107.9
C18 C19 C14 112.33(15)
C18 C19 H19A 109.1
C14 C19 H19A 109.1
C18 C19 H19B 109.1
C14 C19 H19B 109.1
H19A C19 H19B 107.9
C17 C18 C19 110.83(16)
C17 C18 H18A 109.5
C19 C18 H18A 109.5
C17 C18 H18B 109.5
C19 C18 H18B 109.5
H18A C18 H18B 108.1
C18 C17 C16 110.60(16)
C18 C17 H17A 109.5
C16 C17 H17A 109.5
C18 C17 H17B 109.5
C16 C17 H17B 109.5
H17A C17 H17B 108.1
C17 C16 C15 111.43(16)
C17 C16 H16A 109.3
C15 C16 H16A 109.3
C17 C16 H16B 109.3
C15 C16 H16B 109.3
H16A C16 H16B 108.0

loop_
_geom_bond_atom_site_label_1
_geom_bond_atom_site_label_2
_geom_bond_distance
S1 O1 1.4357(12)
S1 O2 1.4367(12)
S1 N1 1.6274(14)
S1 C1 1.7604(15)
N1 C12 1.487(2)
N1 C9 1.511(2)
C12 C11 1.518(2)
C12 H12A 0.9900
C12 H12B 0.9900
C6 C5 1.391(2)
C6 C1 1.399(2)
C6 C8 1.508(2)
C8 C9 1.547(2)
C8 H8A 0.9900
C8 H8B 0.9900
C9 C10 1.540(2)
C9 H9 1.0000
C1 C2 1.388(2)
C13 C10 1.529(2)
C13 C14 1.530(2)
C13 H13A 0.9900
C13 H13B 0.9900
C11 C10 1.534(2)
C11 H11A 0.9900
C11 H11B 0.9900
C14 C15 1.525(2)
C14 C19 1.531(2)
C14 H14 1.0000
C10 H10 1.0000
C3 C4 1.392(2)
C3 C2 1.393(2)
C3 H3 0.9500
C5 C4 1.398(2)
C5 H5 0.9500
C7 C4 1.511(2)
C7 H7A 0.9800
C7 H7B 0.9800
C7 H7C 0.9800
C2 H2 0.9500
C15 C16 1.530(3)
C15 H15A 0.9900
C15 H15B 0.9900
C19 C18 1.529(2)
C19 H19A 0.9900
C19 H19B 0.9900
C18 C17 1.519(3)
C18 H18A 0.9900
C18 H18B 0.9900
C17 C16 1.528(3)
C17 H17A 0.9900
C17 H17B 0.9900
C16 H16A 0.9900
C16 H16B 0.9900
